data_1532854
loop_
_publ_author_name
'Matsubara, S.'
'Miyawaki, R.'
'Kurosawa, M.'
'Suzuki, Y.'

_publ_section_title
;
 Potassicleakeite, a new amphibole from the Tanohata mine, Iwate
 prefecture, Japan
;
_journal_name_full 'Journal of Mineralogical and Petrological Sciences'
_journal_page_first 177
_journal_page_last 184
_journal_volume 97
_journal_year 2002
_chemical_formula_sum 'Fe1.52 H2 K0.54 Li0.82 Mg1.53 Mn1.13 Na2.46 O24 Si8'
_chemical_name_systematic
;
(K0.54 Na0.46) Na2 (Mg1.05 Mn0.95) (Fe1.52 Mg0.48) (Li0.82 Mn0.18) Si8 O22 (O 
H)2
;
_space_group_IT_number 12
_symmetry_space_group_name_Hall '-C 2y'
_symmetry_space_group_name_H-M 'C 1 2/m 1'
_cell_angle_alpha 90
_cell_angle_beta 104.04
_cell_angle_gamma 90
_cell_formula_units_Z 2
_cell_length_a 9.932
_cell_length_b 18.003
_cell_length_c 5.2893
_cell_volume 917.505
_citation_journal_id_ASTM JMPSCA
_cod_data_source_file Matsubara_JMPSCA_2002_442.cif
_cod_data_source_block H2Fe1.52K0.54Li0.82Mg1.53Mn1.13Na2.46O24Si8
_cod_original_cell_volume 917.5045
_cod_original_formula_sum 'H2 Fe1.52 K0.54 Li0.82 Mg1.53 Mn1.13 Na2.46 O24 Si8'
_cod_database_code 1532854

loop_
_symmetry_equiv_pos_as_xyz
x,y,z
-x,y,-z
-x,-y,-z
x,-y,z
x+1/2,y+1/2,z
-x+1/2,y+1/2,-z
-x+1/2,-y+1/2,-z
x+1/2,-y+1/2,z

loop_
_atom_site_label
_atom_site_type_symbol
_atom_site_fract_x
_atom_site_fract_y
_atom_site_fract_z
_atom_site_occupancy
_atom_site_U_iso_or_equiv
Si1 Si+4 0.27623 0.08563 0.29408 1 0.0
Fe1 Fe+3 0 0.18197 0 0.761 0.0
H1 H+1 0.181 0 0.702 1 0.0
O7 O-2 0.33149 0 0.2964 1 0.0
K1 K+1 0.0226 0.5 0.0557 0.27 0.0
O2 O-2 0.11877 0.16913 0.72762 1 0.0
Si2 Si+4 0.28677 0.1706 0.80026 1 0.0
Mn1 Mn+2 0 0.08743 0.5 0.474 0.0
O3 O-2 0.10916 0 0.7034 1 0.0
O1 O-2 0.11031 0.0894 0.21812 1 0.0
Mg1 Mg+2 0 0.08743 0.5 0.526 0.0
Li1 Li+1 0 0 0 0.816 0.0
O6 O-2 0.34121 0.11773 0.58552 1 0.0
Mn2 Mn+2 0 0 0 0.184 0.0
Na2 Na+1 0.0226 0.5 0.0557 0.23 0.0
O5 O-2 0.34511 0.12742 0.08328 1 0.0
Mg2 Mg+2 0 0.18197 0 0.239 0.0
O4 O-2 0.36144 0.2484 0.79979 1 0.0
Na1 Na+1 0 0.27701 0.5 1 0.0
